data_7004417
loop_
_publ_author_name
'Uddin, Md. Nazim'
'Begum, Noorjahan'
'Hassan, Mohammad R.'
'Hogarth, Graeme'
'Kabir, Shariff E.'
'Miah, Md. Arzu'
'Nordlander, Ebbe'
'Tocher, Derek A.'

_publ_section_title
;
 Reactivity of triruthenium thiophyne and furyne clusters: competitive
 S--C and P--C bond cleavage reactions and the generation of highly
 unsymmetrical alkyne ligands
;
_journal_issue 44
_journal_name_full 'Dalton Transactions'
_journal_page_first 6219
_journal_page_last 6230
_journal_paper_doi 10.1039/b806846a
_journal_year 2008
_chemical_formula_sum 'C40 H27 O9 P3 Ru3'
_chemical_formula_weight 1047.74
_chemical_name_systematic
;
?
;
_space_group_IT_number 14
_symmetry_cell_setting monoclinic
_symmetry_space_group_name_Hall '-P 2ybc'
_symmetry_space_group_name_H-M 'P 1 21/c 1'
_atom_sites_solution_hydrogens geom
_atom_sites_solution_primary direct
_atom_sites_solution_secondary difmap
_audit_creation_method SHELXL-97
_cell_angle_alpha 90.00
_cell_angle_beta 102.168(2)
_cell_angle_gamma 90.00
_cell_formula_units_Z 4
_cell_length_a 18.181(2)
_cell_length_b 11.2861(12)
_cell_length_c 19.761(2)
_cell_measurement_temperature 150(2)
_cell_volume 3963.7(7)
_computing_cell_refinement 'Bruker SAINT'
_computing_data_collection 'Bruker SMART'
_computing_data_reduction 'Bruker SAINT'
_computing_structure_refinement 'SHELXL-97 (Sheldrick, 1997)'
_computing_structure_solution 'SHELXS-97 (Sheldrick, 1990)'
_diffrn_ambient_temperature 150(2)
_diffrn_measured_fraction_theta_full 0.997
_diffrn_measured_fraction_theta_max 0.964
_diffrn_measurement_device_type 'Bruker SMART APEX CCD diffractometer'
_diffrn_measurement_method '\w rotation with narrow frames'
_diffrn_radiation_monochromator graphite
_diffrn_radiation_source 'fine-focus sealed tube'
_diffrn_radiation_type MoK\a
_diffrn_radiation_wavelength 0.71073
_diffrn_reflns_av_R_equivalents 0.0345
_diffrn_reflns_av_sigmaI/netI 0.0344
_diffrn_reflns_limit_h_max 24
_diffrn_reflns_limit_h_min -23
_diffrn_reflns_limit_k_max 14
_diffrn_reflns_limit_k_min -14
_diffrn_reflns_limit_l_max 25
_diffrn_reflns_limit_l_min -25
_diffrn_reflns_number 33672
_diffrn_reflns_theta_full 26.00
_diffrn_reflns_theta_max 28.29
_diffrn_reflns_theta_min 2.77
_exptl_absorpt_coefficient_mu 1.304
_exptl_absorpt_correction_T_max 0.9259
_exptl_absorpt_correction_T_min 0.5854
_exptl_absorpt_correction_type multi-scan
_exptl_crystal_colour yellow
_exptl_crystal_density_diffrn 1.756
_exptl_crystal_density_method 'not measured'
_exptl_crystal_description plate
_exptl_crystal_F_000 2064
_exptl_crystal_size_max 0.46
_exptl_crystal_size_mid 0.24
_exptl_crystal_size_min 0.06
_refine_diff_density_max 0.900
_refine_diff_density_min -0.719
_refine_diff_density_rms 0.096
_refine_ls_extinction_method none
_refine_ls_goodness_of_fit_ref 1.025
_refine_ls_hydrogen_treatment mixed
_refine_ls_matrix_type full
_refine_ls_number_parameters 496
_refine_ls_number_reflns 9487
_refine_ls_number_restraints 0
_refine_ls_restrained_S_all 1.025
_refine_ls_R_factor_all 0.0342
_refine_ls_R_factor_gt 0.0290
_refine_ls_shift/su_max 0.001
_refine_ls_shift/su_mean 0.000
_refine_ls_structure_factor_coef Fsqd
_refine_ls_weighting_details 'calc w=1/[\s^2^(Fo^2^)+(0.0347P)^2^+2.7965P] where P=(Fo^2^+2Fc^2^)/3'
_refine_ls_weighting_scheme calc
_refine_ls_wR_factor_gt 0.0687
_refine_ls_wR_factor_ref 0.0707
_reflns_number_gt 8416
_reflns_number_total 9487
_reflns_threshold_expression I>2\s(I)
_cod_data_source_file b806846a.txt
_cod_data_source_block str0551
_cod_original_cell_volume 3963.8(7)
_cod_original_sg_symbol_H-M P2(1)/c
_cod_database_code 7004417

loop_
_symmetry_equiv_pos_as_xyz
'x, y, z'
'-x, y+1/2, -z+1/2'
'-x, -y, -z'
'x, -y-1/2, z-1/2'

loop_
_atom_site_label
_atom_site_type_symbol
_atom_site_fract_x
_atom_site_fract_y
_atom_site_fract_z
_atom_site_U_iso_or_equiv
_atom_site_adp_type
_atom_site_occupancy
_atom_site_symmetry_multiplicity
_atom_site_calc_flag
_atom_site_refinement_flags
_atom_site_disorder_assembly
_atom_site_disorder_group
Ru1 Ru 0.173319(10) 0.079818(16) 0.074730(9) 0.01440(5) Uani 1 1 d . . .
Ru2 Ru 0.175524(11) -0.163921(16) 0.102498(9) 0.01667(5) Uani 1 1 d . . .
Ru3 Ru 0.320358(11) 0.066627(17) 0.044317(10) 0.01735(5) Uani 1 1 d . . .
P1 P 0.19669(3) 0.28199(5) 0.07314(3) 0.01650(12) Uani 1 1 d . . .
P2 P 0.36460(3) 0.25860(6) 0.08121(3) 0.01888(13) Uani 1 1 d . . .
P3 P 0.23005(4) -0.07561(5) 0.01982(3) 0.01732(12) Uani 1 1 d . . .
C1 C 0.09331(14) 0.0843(2) -0.00266(13) 0.0217(5) Uani 1 1 d . . .
C2 C 0.10679(14) 0.0966(2) 0.13752(13) 0.0219(5) Uani 1 1 d . . .
C3 C 0.23650(15) -0.2963(2) 0.13422(13) 0.0257(5) Uani 1 1 d . . .
C4 C 0.09747(15) -0.2459(2) 0.03583(13) 0.0242(5) Uani 1 1 d . . .
C5 C 0.10800(15) -0.1666(2) 0.16669(13) 0.0226(5) Uani 1 1 d . . .
C6 C 0.31529(16) 0.1032(2) -0.05223(14) 0.0274(6) Uani 1 1 d . . .
C7 C 0.41128(15) -0.0156(3) 0.05593(14) 0.0292(6) Uani 1 1 d . . .
O1 O 0.04386(11) 0.08162(18) -0.04932(10) 0.0354(5) Uani 1 1 d . . .
O2 O 0.06743(12) 0.10598(18) 0.17489(11) 0.0374(5) Uani 1 1 d . . .
O3 O 0.27621(13) -0.37211(18) 0.15534(12) 0.0447(6) Uani 1 1 d . . .
O4 O 0.05051(12) -0.2928(2) -0.00069(11) 0.0413(5) Uani 1 1 d . . .
O5 O 0.06593(12) -0.16713(18) 0.20160(10) 0.0357(5) Uani 1 1 d . . .
O6 O 0.31004(13) 0.1224(2) -0.10954(10) 0.0436(5) Uani 1 1 d . . .
O7 O 0.46416(13) -0.0733(2) 0.06212(13) 0.0491(6) Uani 1 1 d . . .
O8 O 0.33224(12) 0.10467(19) 0.20082(11) 0.0385(5) Uani 1 1 d . . .
O9 O 0.12611(11) -0.14876(17) -0.09404(9) 0.0280(4) Uani 1 1 d . . .
C8 C 0.29617(13) 0.0401(2) 0.14208(12) 0.0192(5) Uani 1 1 d . . .
C9 C 0.24613(13) -0.0412(2) 0.16294(11) 0.0178(5) Uani 1 1 d . . .
C10 C 0.25161(15) -0.0252(2) 0.23526(11) 0.0229(5) Uani 1 1 d . . .
H10A H 0.2242 -0.0667 0.2637 0.028 Uiso 1 1 calc R . .
C11 C 0.30423(18) 0.0617(3) 0.25577(14) 0.0366(7) Uani 1 1 d . . .
H11A H 0.3196 0.0890 0.3021 0.044 Uiso 1 1 calc R . .
C12 C 0.20073(15) -0.1214(2) -0.06878(12) 0.0223(5) Uani 1 1 d . . .
C13 C 0.24027(17) -0.1450(3) -0.11790(14) 0.0321(6) Uani 1 1 d . . .
H13A H 0.2929 -0.1346 -0.1139 0.039 Uiso 1 1 calc R . .
C14 C 0.18833(19) -0.1885(3) -0.17682(14) 0.0354(7) Uani 1 1 d . . .
H14A H 0.1995 -0.2125 -0.2196 0.042 Uiso 1 1 calc R . .
C15 C 0.12059(18) -0.1890(2) -0.16012(13) 0.0313(6) Uani 1 1 d . . .
H15A H 0.0752 -0.2139 -0.1900 0.038 Uiso 1 1 calc R . .
C16 C 0.29119(13) 0.3323(2) 0.11630(13) 0.0203(5) Uani 1 1 d . . .
H16A H 0.2949 0.4190 0.1103 0.024 Uiso 1 1 calc R . .
H16B H 0.2991 0.3156 0.1665 0.024 Uiso 1 1 calc R . .
C21 C 0.14044(14) 0.3684(2) 0.12272(13) 0.0210(5) Uani 1 1 d . . .
C22 C 0.15794(17) 0.3615(2) 0.19486(14) 0.0300(6) Uani 1 1 d . . .
H22A H 0.2001 0.3162 0.2174 0.036 Uiso 1 1 calc R . .
C23 C 0.11432(19) 0.4201(3) 0.23374(16) 0.0374(7) Uani 1 1 d . . .
H23A H 0.1268 0.4150 0.2828 0.045 Uiso 1 1 calc R . .
C24 C 0.05323(18) 0.4856(3) 0.20203(17) 0.0380(7) Uani 1 1 d . . .
H24A H 0.0234 0.5254 0.2290 0.046 Uiso 1 1 calc R . .
C25 C 0.03527(16) 0.4933(3) 0.13081(16) 0.0363(7) Uani 1 1 d . . .
H25A H -0.0068 0.5392 0.1088 0.044 Uiso 1 1 calc R . .
C26 C 0.07817(15) 0.4345(2) 0.09091(15) 0.0282(6) Uani 1 1 d . . .
H26A H 0.0650 0.4395 0.0419 0.034 Uiso 1 1 calc R . .
C31 C 0.18083(13) 0.3580(2) -0.01018(13) 0.0198(5) Uani 1 1 d . . .
C32 C 0.18377(15) 0.4819(2) -0.01198(14) 0.0259(5) Uani 1 1 d . . .
H32A H 0.1945 0.5254 0.0301 0.031 Uiso 1 1 calc R . .
C33 C 0.17112(17) 0.5419(3) -0.07463(15) 0.0326(6) Uani 1 1 d . . .
H33A H 0.1733 0.6260 -0.0753 0.039 Uiso 1 1 calc R . .
C34 C 0.15538(17) 0.4796(3) -0.13578(15) 0.0354(7) Uani 1 1 d . . .
H34A H 0.1454 0.5208 -0.1787 0.042 Uiso 1 1 calc R . .
C35 C 0.15401(18) 0.3572(3) -0.13499(14) 0.0353(7) Uani 1 1 d . . .
H35A H 0.1443 0.3144 -0.1773 0.042 Uiso 1 1 calc R . .
C36 C 0.16676(15) 0.2966(2) -0.07236(13) 0.0263(5) Uani 1 1 d . . .
H36A H 0.1658 0.2124 -0.0722 0.032 Uiso 1 1 calc R . .
C41 C 0.38773(14) 0.3583(2) 0.01564(13) 0.0246(5) Uani 1 1 d . . .
C42 C 0.36773(16) 0.4766(3) 0.01063(16) 0.0352(7) Uani 1 1 d . . .
H42A H 0.3401 0.5096 0.0419 0.042 Uiso 1 1 calc R . .
C43 C 0.38793(19) 0.5477(3) -0.04006(19) 0.0476(9) Uani 1 1 d . . .
H43A H 0.3734 0.6287 -0.0436 0.057 Uiso 1 1 calc R . .
C44 C 0.42876(19) 0.5017(4) -0.08499(16) 0.0481(9) Uani 1 1 d . . .
H44A H 0.4418 0.5504 -0.1199 0.058 Uiso 1 1 calc R . .
C45 C 0.45063(18) 0.3852(3) -0.07919(16) 0.0454(8) Uani 1 1 d . . .
H45A H 0.4801 0.3536 -0.1093 0.054 Uiso 1 1 calc R . .
C46 C 0.42983(16) 0.3132(3) -0.02934(15) 0.0339(6) Uani 1 1 d . . .
H46A H 0.4446 0.2323 -0.0261 0.041 Uiso 1 1 calc R . .
C51 C 0.44699(14) 0.2780(2) 0.15209(12) 0.0230(5) Uani 1 1 d . . .
C52 C 0.50769(17) 0.2020(3) 0.15859(18) 0.0409(7) Uani 1 1 d . . .
H52A H 0.5061 0.1385 0.1268 0.049 Uiso 1 1 calc R . .
C53 C 0.57069(18) 0.2174(3) 0.2110(2) 0.0519(9) Uani 1 1 d . . .
H53A H 0.6119 0.1643 0.2149 0.062 Uiso 1 1 calc R . .
C54 C 0.57413(18) 0.3090(3) 0.25759(17) 0.0450(8) Uani 1 1 d . . .
H54A H 0.6170 0.3184 0.2941 0.054 Uiso 1 1 calc R . .
C55 C 0.51485(18) 0.3864(3) 0.25054(17) 0.0462(8) Uani 1 1 d . . .
H55A H 0.5173 0.4511 0.2817 0.055 Uiso 1 1 calc R . .
C56 C 0.45166(17) 0.3712(3) 0.19859(16) 0.0390(7) Uani 1 1 d . . .
H56A H 0.4109 0.4253 0.1946 0.047 Uiso 1 1 calc R . .

loop_
_atom_site_aniso_label
_atom_site_aniso_U_11
_atom_site_aniso_U_22
_atom_site_aniso_U_33
_atom_site_aniso_U_23
_atom_site_aniso_U_13
_atom_site_aniso_U_12
Ru1 0.01472(9) 0.01295(9) 0.01537(9) -0.00045(7) 0.00280(7) -0.00022(6)
Ru2 0.02010(10) 0.01327(10) 0.01635(9) 0.00027(7) 0.00321(7) -0.00082(7)
Ru3 0.01700(10) 0.01733(10) 0.01845(9) -0.00097(7) 0.00539(7) -0.00078(7)
P1 0.0189(3) 0.0134(3) 0.0175(3) -0.0012(2) 0.0044(2) -0.0013(2)
P2 0.0176(3) 0.0195(3) 0.0195(3) 0.0001(2) 0.0037(2) -0.0032(2)
P3 0.0202(3) 0.0160(3) 0.0159(3) -0.0019(2) 0.0042(2) -0.0004(2)
C1 0.0203(12) 0.0176(12) 0.0266(12) -0.0003(10) 0.0034(11) 0.0012(9)
C2 0.0216(12) 0.0162(12) 0.0289(13) 0.0030(10) 0.0079(11) 0.0007(9)
C3 0.0309(14) 0.0182(12) 0.0252(12) -0.0013(10) -0.0007(11) -0.0023(10)
C4 0.0257(13) 0.0204(12) 0.0262(13) -0.0030(10) 0.0045(11) -0.0031(10)
C5 0.0272(13) 0.0185(12) 0.0213(12) 0.0033(9) 0.0032(11) 0.0005(10)
C6 0.0312(14) 0.0244(13) 0.0285(14) -0.0026(11) 0.0108(12) -0.0066(11)
C7 0.0272(14) 0.0318(15) 0.0303(13) -0.0026(11) 0.0098(11) 0.0019(11)
O1 0.0266(10) 0.0398(12) 0.0332(11) -0.0012(9) -0.0082(9) 0.0024(8)
O2 0.0411(12) 0.0323(11) 0.0476(12) 0.0013(9) 0.0290(11) 0.0007(9)
O3 0.0496(13) 0.0240(11) 0.0503(13) -0.0038(10) -0.0127(11) 0.0110(10)
O4 0.0388(12) 0.0427(13) 0.0399(12) -0.0105(10) 0.0026(10) -0.0145(10)
O5 0.0384(12) 0.0426(12) 0.0298(10) 0.0103(9) 0.0160(9) 0.0035(9)
O6 0.0613(15) 0.0479(14) 0.0237(10) 0.0002(9) 0.0138(10) -0.0149(11)
O7 0.0337(12) 0.0506(14) 0.0633(15) -0.0047(12) 0.0112(11) 0.0192(10)
O8 0.0328(11) 0.0342(11) 0.0423(12) -0.0079(9) -0.0062(9) 0.0005(9)
O9 0.0302(10) 0.0297(10) 0.0211(9) -0.0053(7) -0.0012(8) 0.0023(8)
C8 0.0178(11) 0.0200(12) 0.0184(11) 0.0005(9) 0.0007(9) 0.0014(9)
C9 0.0184(11) 0.0189(11) 0.0154(10) 0.0002(9) 0.0018(9) 0.0043(9)
C10 0.0318(14) 0.0279(13) 0.0114(10) 0.0049(9) 0.0096(10) 0.0119(11)
C11 0.0416(17) 0.0428(18) 0.0203(12) -0.0090(12) -0.0054(12) 0.0143(13)
C12 0.0304(13) 0.0174(12) 0.0188(11) -0.0010(9) 0.0045(10) -0.0016(10)
C13 0.0392(16) 0.0307(15) 0.0290(14) -0.0082(12) 0.0128(12) -0.0079(12)
C14 0.060(2) 0.0289(15) 0.0176(12) -0.0033(11) 0.0094(13) -0.0024(13)
C15 0.0458(17) 0.0247(14) 0.0184(12) -0.0031(10) -0.0043(12) 0.0019(12)
C16 0.0204(12) 0.0183(12) 0.0220(11) -0.0034(9) 0.0039(10) -0.0027(9)
C21 0.0235(12) 0.0145(11) 0.0269(12) -0.0039(10) 0.0093(10) -0.0031(9)
C22 0.0394(16) 0.0269(14) 0.0258(13) -0.0008(11) 0.0118(12) 0.0053(12)
C23 0.0497(19) 0.0365(17) 0.0296(14) -0.0081(12) 0.0164(14) -0.0027(14)
C24 0.0371(16) 0.0367(17) 0.0453(17) -0.0157(14) 0.0199(14) 0.0008(13)
C25 0.0250(14) 0.0374(16) 0.0475(17) -0.0095(14) 0.0099(13) 0.0040(12)
C26 0.0212(13) 0.0311(14) 0.0320(14) -0.0065(11) 0.0052(11) -0.0020(10)
C31 0.0168(11) 0.0197(12) 0.0240(12) 0.0031(10) 0.0067(10) 0.0011(9)
C32 0.0254(13) 0.0214(13) 0.0296(13) 0.0021(11) 0.0028(11) -0.0025(10)
C33 0.0350(16) 0.0249(14) 0.0388(15) 0.0114(12) 0.0099(13) 0.0032(11)
C34 0.0397(17) 0.0386(17) 0.0304(14) 0.0153(13) 0.0130(13) 0.0077(13)
C35 0.0462(18) 0.0383(16) 0.0231(13) 0.0012(12) 0.0115(13) 0.0069(13)
C36 0.0326(14) 0.0239(13) 0.0246(12) 0.0007(10) 0.0109(11) 0.0031(11)
C41 0.0200(12) 0.0292(14) 0.0228(12) 0.0046(10) 0.0006(10) -0.0100(10)
C42 0.0284(15) 0.0340(16) 0.0418(16) 0.0115(13) 0.0043(13) -0.0061(12)
C43 0.0401(18) 0.0423(19) 0.055(2) 0.0245(16) -0.0028(16) -0.0125(14)
C44 0.0412(19) 0.068(2) 0.0294(15) 0.0174(16) -0.0056(14) -0.0314(17)
C45 0.0393(18) 0.069(2) 0.0290(15) 0.0003(16) 0.0109(14) -0.0249(17)
C46 0.0300(15) 0.0424(17) 0.0307(14) -0.0018(13) 0.0095(12) -0.0114(12)
C51 0.0201(12) 0.0265(13) 0.0209(12) 0.0048(10) 0.0010(10) -0.0065(10)
C52 0.0323(16) 0.0318(16) 0.0510(19) -0.0033(14) -0.0082(14) -0.0005(12)
C53 0.0296(17) 0.0419(19) 0.073(2) 0.0044(18) -0.0157(16) 0.0001(14)
C54 0.0343(17) 0.054(2) 0.0378(17) 0.0102(15) -0.0127(14) -0.0167(15)
C55 0.0365(18) 0.064(2) 0.0342(16) -0.0150(16) -0.0008(14) -0.0127(16)
C56 0.0260(15) 0.053(2) 0.0352(15) -0.0135(14) -0.0006(12) -0.0015(13)

loop_
_atom_type_symbol
_atom_type_description
_atom_type_scat_dispersion_real
_atom_type_scat_dispersion_imag
_atom_type_scat_source
C C 0.0033 0.0016 'International Tables Vol C Tables 4.2.6.8 and 6.1.1.4'
H H 0.0000 0.0000 'International Tables Vol C Tables 4.2.6.8 and 6.1.1.4'
O O 0.0106 0.0060 'International Tables Vol C Tables 4.2.6.8 and 6.1.1.4'
P P 0.1023 0.0942 'International Tables Vol C Tables 4.2.6.8 and 6.1.1.4'
Ru Ru -1.2594 0.8363 'International Tables Vol C Tables 4.2.6.8 and 6.1.1.4'

loop_
_geom_angle_atom_site_label_1
_geom_angle_atom_site_label_2
_geom_angle_atom_site_label_3
_geom_angle
_geom_angle_site_symmetry_1
_geom_angle_site_symmetry_3
_geom_angle_publ_flag
C1 Ru1 C2 92.20(11) . . ?
C1 Ru1 P1 94.32(7) . . ?
C2 Ru1 P1 93.11(7) . . ?
C1 Ru1 C9 145.78(9) . . ?
C2 Ru1 C9 84.95(9) . . ?
P1 Ru1 C9 119.86(6) . . ?
C1 Ru1 C8 158.81(9) . . ?
C2 Ru1 C8 107.54(10) . . ?
P1 Ru1 C8 92.26(6) . . ?
C9 Ru1 C8 34.46(8) . . ?
C1 Ru1 P3 89.10(8) . . ?
C2 Ru1 P3 138.85(7) . . ?
P1 Ru1 P3 127.81(2) . . ?
C9 Ru1 P3 71.78(6) . . ?
C8 Ru1 P3 71.05(6) . . ?
C1 Ru1 Ru2 99.35(7) . . ?
C2 Ru1 Ru2 87.42(7) . . ?
P1 Ru1 Ru2 166.293(18) . . ?
C9 Ru1 Ru2 46.52(6) . . ?
C8 Ru1 Ru2 74.57(6) . . ?
P3 Ru1 Ru2 51.916(16) . . ?
C1 Ru1 Ru3 115.33(8) . . ?
C2 Ru1 Ru3 152.30(8) . . ?
P1 Ru1 Ru3 82.340(16) . . ?
C9 Ru1 Ru3 74.02(6) . . ?
C8 Ru1 Ru3 45.81(6) . . ?
P3 Ru1 Ru3 50.201(16) . . ?
Ru2 Ru1 Ru3 90.836(7) . . ?
C3 Ru2 C5 100.28(11) . . ?
C3 Ru2 C4 98.14(11) . . ?
C5 Ru2 C4 87.92(11) . . ?
C3 Ru2 C9 95.04(10) . . ?
C5 Ru2 C9 91.94(10) . . ?
C4 Ru2 C9 166.63(10) . . ?
C3 Ru2 P3 105.49(9) . . ?
C5 Ru2 P3 153.35(7) . . ?
C4 Ru2 P3 94.96(8) . . ?
C9 Ru2 P3 79.30(7) . . ?
C3 Ru2 Ru1 145.58(8) . . ?
C5 Ru2 Ru1 99.11(7) . . ?
C4 Ru2 Ru1 110.74(8) . . ?
C9 Ru2 Ru1 56.09(6) . . ?
P3 Ru2 Ru1 55.138(16) . . ?
C7 Ru3 C6 94.82(12) . . ?
C7 Ru3 C8 99.70(11) . . ?
C6 Ru3 C8 164.96(11) . . ?
C7 Ru3 P3 104.84(9) . . ?
C6 Ru3 P3 93.34(8) . . ?
C8 Ru3 P3 79.21(7) . . ?
C7 Ru3 P2 100.49(9) . . ?
C6 Ru3 P2 92.92(8) . . ?
C8 Ru3 P2 88.30(7) . . ?
P3 Ru3 P2 153.26(2) . . ?
C7 Ru3 Ru1 147.26(9) . . ?
C6 Ru3 Ru1 110.07(8) . . ?
C8 Ru3 Ru1 55.00(6) . . ?
P3 Ru3 Ru1 54.380(17) . . ?
P2 Ru3 Ru1 99.152(17) . . ?
C31 P1 C21 103.41(11) . . ?
C31 P1 C16 103.18(11) . . ?
C21 P1 C16 99.17(11) . . ?
C31 P1 Ru1 118.64(8) . . ?
C21 P1 Ru1 112.95(8) . . ?
C16 P1 Ru1 116.90(8) . . ?
C16 P2 C41 106.48(12) . . ?
C16 P2 C51 101.53(11) . . ?
C41 P2 C51 101.21(11) . . ?
C16 P2 Ru3 107.73(8) . . ?
C41 P2 Ru3 117.24(9) . . ?
C51 P2 Ru3 120.85(9) . . ?
C12 P3 Ru3 117.62(9) . . ?
C12 P3 Ru2 118.84(9) . . ?
Ru3 P3 Ru2 123.54(3) . . ?
C12 P3 Ru1 125.62(9) . . ?
Ru3 P3 Ru1 75.42(2) . . ?
Ru2 P3 Ru1 72.946(19) . . ?
O1 C1 Ru1 176.9(2) . . ?
O2 C2 Ru1 179.7(3) . . ?
O3 C3 Ru2 176.3(2) . . ?
O4 C4 Ru2 177.1(2) . . ?
O5 C5 Ru2 176.8(2) . . ?
O6 C6 Ru3 177.6(3) . . ?
O7 C7 Ru3 175.1(3) . . ?
C11 O8 C8 106.3(2) . . ?
C15 O9 C12 106.8(2) . . ?
O8 C8 C9 108.2(2) . . ?
O8 C8 Ru3 122.34(17) . . ?
C9 C8 Ru3 129.47(17) . . ?
O8 C8 Ru1 125.44(16) . . ?
C9 C8 Ru1 72.58(13) . . ?
Ru3 C8 Ru1 79.19(8) . . ?
C8 C9 C10 107.3(2) . . ?
C8 C9 Ru2 128.38(17) . . ?
C10 C9 Ru2 124.34(18) . . ?
C8 C9 Ru1 72.96(13) . . ?
C10 C9 Ru1 124.89(16) . . ?
Ru2 C9 Ru1 77.40(7) . . ?
C11 C10 C9 106.5(2) . . ?
C10 C11 O8 111.7(2) . . ?
C13 C12 O9 109.1(2) . . ?
C13 C12 P3 131.6(2) . . ?
O9 C12 P3 119.01(18) . . ?
C12 C13 C14 107.1(3) . . ?
C15 C14 C13 106.6(2) . . ?
C14 C15 O9 110.3(2) . . ?
P2 C16 P1 111.65(12) . . ?
C26 C21 C22 118.7(2) . . ?
C26 C21 P1 122.3(2) . . ?
C22 C21 P1 118.8(2) . . ?
C23 C22 C21 120.4(3) . . ?
C24 C23 C22 120.5(3) . . ?
C23 C24 C25 119.7(3) . . ?
C24 C25 C26 120.6(3) . . ?
C25 C26 C21 120.0(3) . . ?
C36 C31 C32 118.5(2) . . ?
C36 C31 P1 121.96(19) . . ?
C32 C31 P1 119.51(19) . . ?
C33 C32 C31 120.7(3) . . ?
C34 C33 C32 120.0(3) . . ?
C33 C34 C35 120.1(3) . . ?
C34 C35 C36 120.1(3) . . ?
C31 C36 C35 120.5(3) . . ?
C42 C41 C46 118.8(3) . . ?
C42 C41 P2 123.3(2) . . ?
C46 C41 P2 117.9(2) . . ?
C41 C42 C43 120.2(3) . . ?
C44 C43 C42 120.6(3) . . ?
C45 C44 C43 119.6(3) . . ?
C44 C45 C46 120.2(3) . . ?
C41 C46 C45 120.6(3) . . ?
C52 C51 C56 118.2(3) . . ?
C52 C51 P2 120.3(2) . . ?
C56 C51 P2 121.5(2) . . ?
C51 C52 C53 120.7(3) . . ?
C54 C53 C52 120.6(3) . . ?
C55 C54 C53 119.1(3) . . ?
C54 C55 C56 120.6(3) . . ?
C55 C56 C51 120.8(3) . . ?

loop_
_geom_bond_atom_site_label_1
_geom_bond_atom_site_label_2
_geom_bond_distance
_geom_bond_site_symmetry_2
_geom_bond_publ_flag
Ru1 C1 1.876(3) . ?
Ru1 C2 1.916(2) . ?
Ru1 P1 2.3224(7) . ?
Ru1 C9 2.384(2) . ?
Ru1 C8 2.389(2) . ?
Ru1 P3 2.4063(6) . ?
Ru1 Ru2 2.8037(4) . ?
Ru1 Ru3 2.8648(4) . ?
Ru2 C3 1.887(3) . ?
Ru2 C5 1.943(3) . ?
Ru2 C4 1.954(3) . ?
Ru2 C9 2.085(2) . ?
Ru2 P3 2.3083(6) . ?
Ru3 C7 1.867(3) . ?
Ru3 C6 1.935(3) . ?
Ru3 C8 2.091(2) . ?
Ru3 P3 2.2743(7) . ?
Ru3 P2 2.3718(7) . ?
P1 C31 1.825(2) . ?
P1 C21 1.838(2) . ?
P1 C16 1.839(2) . ?
P2 C16 1.828(2) . ?
P2 C41 1.831(3) . ?
P2 C51 1.836(2) . ?
P3 C12 1.795(2) . ?
C1 O1 1.144(3) . ?
C2 O2 1.136(3) . ?
C3 O3 1.140(3) . ?
C4 O4 1.127(3) . ?
C5 O5 1.133(3) . ?
C6 O6 1.137(3) . ?
C7 O7 1.146(3) . ?
O8 C11 1.381(4) . ?
O8 C8 1.410(3) . ?
O9 C15 1.366(3) . ?
O9 C12 1.378(3) . ?
C8 C9 1.414(3) . ?
C9 C10 1.423(3) . ?
C10 C11 1.370(4) . ?
C12 C13 1.351(4) . ?
C13 C14 1.423(4) . ?
C14 C15 1.341(4) . ?
C21 C26 1.391(4) . ?
C21 C22 1.396(4) . ?
C22 C23 1.384(4) . ?
C23 C24 1.370(5) . ?
C24 C25 1.379(4) . ?
C25 C26 1.389(4) . ?
C31 C36 1.387(4) . ?
C31 C32 1.401(4) . ?
C32 C33 1.387(4) . ?
C33 C34 1.375(4) . ?
C34 C35 1.382(4) . ?
C35 C36 1.390(4) . ?
C41 C42 1.382(4) . ?
C41 C46 1.387(4) . ?
C42 C43 1.391(4) . ?
C43 C44 1.374(5) . ?
C44 C45 1.372(5) . ?
C45 C46 1.389(4) . ?
C51 C52 1.382(4) . ?
C51 C56 1.388(4) . ?
C52 C53 1.384(4) . ?
C53 C54 1.377(5) . ?
C54 C55 1.372(5) . ?
C55 C56 1.381(4) . ?

loop_
_geom_torsion_atom_site_label_1
_geom_torsion_atom_site_label_2
_geom_torsion_atom_site_label_3
_geom_torsion_atom_site_label_4
_geom_torsion
_geom_torsion_site_symmetry_1
_geom_torsion_site_symmetry_2
_geom_torsion_site_symmetry_3
_geom_torsion_site_symmetry_4
_geom_torsion_publ_flag
C1 Ru1 Ru2 C3 145.26(16) . . . . ?
C2 Ru1 Ru2 C3 -122.93(16) . . . . ?
P1 Ru1 Ru2 C3 -30.41(16) . . . . ?
C9 Ru1 Ru2 C3 -37.44(16) . . . . ?
C8 Ru1 Ru2 C3 -13.94(15) . . . . ?
P3 Ru1 Ru2 C3 63.84(14) . . . . ?
Ru3 Ru1 Ru2 C3 29.40(14) . . . . ?
C1 Ru1 Ru2 C5 -91.11(11) . . . . ?
C2 Ru1 Ru2 C5 0.70(11) . . . . ?
P1 Ru1 Ru2 C5 93.22(10) . . . . ?
C9 Ru1 Ru2 C5 86.19(11) . . . . ?
C8 Ru1 Ru2 C5 109.69(10) . . . . ?
P3 Ru1 Ru2 C5 -172.53(8) . . . . ?
Ru3 Ru1 Ru2 C5 153.04(7) . . . . ?
C1 Ru1 Ru2 C4 0.12(11) . . . . ?
C2 Ru1 Ru2 C4 91.92(11) . . . . ?
P1 Ru1 Ru2 C4 -175.56(11) . . . . ?
C9 Ru1 Ru2 C4 177.42(11) . . . . ?
C8 Ru1 Ru2 C4 -159.08(10) . . . . ?
P3 Ru1 Ru2 C4 -81.30(8) . . . . ?
Ru3 Ru1 Ru2 C4 -115.74(8) . . . . ?
C1 Ru1 Ru2 C9 -177.30(11) . . . . ?
C2 Ru1 Ru2 C9 -85.49(11) . . . . ?
P1 Ru1 Ru2 C9 7.03(11) . . . . ?
C8 Ru1 Ru2 C9 23.50(10) . . . . ?
P3 Ru1 Ru2 C9 101.28(8) . . . . ?
Ru3 Ru1 Ru2 C9 66.84(8) . . . . ?
C1 Ru1 Ru2 P3 81.42(8) . . . . ?
C2 Ru1 Ru2 P3 173.22(8) . . . . ?
P1 Ru1 Ru2 P3 -94.25(8) . . . . ?
C9 Ru1 Ru2 P3 -101.28(8) . . . . ?
C8 Ru1 Ru2 P3 -77.78(6) . . . . ?
Ru3 Ru1 Ru2 P3 -34.437(19) . . . . ?
C1 Ru1 Ru3 C7 -123.23(18) . . . . ?
C2 Ru1 Ru3 C7 63.6(2) . . . . ?
P1 Ru1 Ru3 C7 145.60(16) . . . . ?
C9 Ru1 Ru3 C7 21.47(17) . . . . ?
C8 Ru1 Ru3 C7 44.86(18) . . . . ?
P3 Ru1 Ru3 C7 -57.88(16) . . . . ?
Ru2 Ru1 Ru3 C7 -22.47(16) . . . . ?
C1 Ru1 Ru3 C6 13.97(12) . . . . ?
C2 Ru1 Ru3 C6 -159.24(17) . . . . ?
P1 Ru1 Ru3 C6 -77.20(9) . . . . ?
C9 Ru1 Ru3 C6 158.66(10) . . . . ?
C8 Ru1 Ru3 C6 -177.94(12) . . . . ?
P3 Ru1 Ru3 C6 79.32(9) . . . . ?
Ru2 Ru1 Ru3 C6 114.72(8) . . . . ?
C1 Ru1 Ru3 C8 -168.09(11) . . . . ?
C2 Ru1 Ru3 C8 18.70(18) . . . . ?
P1 Ru1 Ru3 C8 100.74(8) . . . . ?
C9 Ru1 Ru3 C8 -23.39(10) . . . . ?
P3 Ru1 Ru3 C8 -102.74(8) . . . . ?
Ru2 Ru1 Ru3 C8 -67.33(8) . . . . ?
C1 Ru1 Ru3 P3 -65.35(8) . . . . ?
C2 Ru1 Ru3 P3 121.44(16) . . . . ?
P1 Ru1 Ru3 P3 -156.52(2) . . . . ?
C9 Ru1 Ru3 P3 79.35(6) . . . . ?
C8 Ru1 Ru3 P3 102.74(8) . . . . ?
Ru2 Ru1 Ru3 P3 35.40(2) . . . . ?
C1 Ru1 Ru3 P2 110.50(8) . . . . ?
C2 Ru1 Ru3 P2 -62.71(16) . . . . ?
P1 Ru1 Ru3 P2 19.33(2) . . . . ?
C9 Ru1 Ru3 P2 -104.80(6) . . . . ?
C8 Ru1 Ru3 P2 -81.41(8) . . . . ?
P3 Ru1 Ru3 P2 175.85(3) . . . . ?
Ru2 Ru1 Ru3 P2 -148.742(17) . . . . ?
C1 Ru1 P1 C31 -33.21(12) . . . . ?
C2 Ru1 P1 C31 -125.65(12) . . . . ?
C9 Ru1 P1 C31 148.39(11) . . . . ?
C8 Ru1 P1 C31 126.64(10) . . . . ?
P3 Ru1 P1 C31 59.01(9) . . . . ?
Ru2 Ru1 P1 C31 142.51(10) . . . . ?
Ru3 Ru1 P1 C31 81.81(9) . . . . ?
C1 Ru1 P1 C21 88.01(12) . . . . ?
C2 Ru1 P1 C21 -4.44(12) . . . . ?
C9 Ru1 P1 C21 -90.40(11) . . . . ?
C8 Ru1 P1 C21 -112.15(11) . . . . ?
P3 Ru1 P1 C21 -179.78(9) . . . . ?
Ru2 Ru1 P1 C21 -96.28(11) . . . . ?
Ru3 Ru1 P1 C21 -156.98(9) . . . . ?
C1 Ru1 P1 C16 -157.85(12) . . . . ?
C2 Ru1 P1 C16 109.71(12) . . . . ?
C9 Ru1 P1 C16 23.74(11) . . . . ?
C8 Ru1 P1 C16 2.00(11) . . . . ?
P3 Ru1 P1 C16 -65.63(9) . . . . ?
Ru2 Ru1 P1 C16 17.87(13) . . . . ?
Ru3 Ru1 P1 C16 -42.84(9) . . . . ?
C7 Ru3 P2 C16 -151.35(12) . . . . ?
C6 Ru3 P2 C16 113.19(12) . . . . ?
C8 Ru3 P2 C16 -51.80(11) . . . . ?
P3 Ru3 P2 C16 9.83(11) . . . . ?
Ru1 Ru3 P2 C16 2.32(9) . . . . ?
C7 Ru3 P2 C41 88.67(13) . . . . ?
C6 Ru3 P2 C41 -6.78(13) . . . . ?
C8 Ru3 P2 C41 -171.78(12) . . . . ?
P3 Ru3 P2 C41 -110.14(11) . . . . ?
Ru1 Ru3 P2 C41 -117.65(10) . . . . ?
C7 Ru3 P2 C51 -35.54(13) . . . . ?
C6 Ru3 P2 C51 -130.99(13) . . . . ?
C8 Ru3 P2 C51 64.01(12) . . . . ?
P3 Ru3 P2 C51 125.64(10) . . . . ?
Ru1 Ru3 P2 C51 118.14(10) . . . . ?
C7 Ru3 P3 C12 -85.39(13) . . . . ?
C6 Ru3 P3 C12 10.49(13) . . . . ?
C8 Ru3 P3 C12 177.32(12) . . . . ?
P2 Ru3 P3 C12 113.76(10) . . . . ?
Ru1 Ru3 P3 C12 122.89(10) . . . . ?
C7 Ru3 P3 Ru2 94.13(9) . . . . ?
C6 Ru3 P3 Ru2 -169.98(9) . . . . ?
C8 Ru3 P3 Ru2 -3.16(7) . . . . ?
P2 Ru3 P3 Ru2 -66.72(6) . . . . ?
Ru1 Ru3 P3 Ru2 -57.59(3) . . . . ?
C7 Ru3 P3 Ru1 151.72(9) . . . . ?
C6 Ru3 P3 Ru1 -112.40(8) . . . . ?
C8 Ru3 P3 Ru1 54.43(7) . . . . ?
P2 Ru3 P3 Ru1 -9.13(6) . . . . ?
C3 Ru2 P3 C12 90.00(13) . . . . ?
C5 Ru2 P3 C12 -105.13(19) . . . . ?
C4 Ru2 P3 C12 -9.88(12) . . . . ?
C9 Ru2 P3 C12 -177.69(12) . . . . ?
Ru1 Ru2 P3 C12 -121.77(10) . . . . ?
C3 Ru2 P3 Ru3 -89.52(8) . . . . ?
C5 Ru2 P3 Ru3 75.35(17) . . . . ?
C4 Ru2 P3 Ru3 170.61(8) . . . . ?
C9 Ru2 P3 Ru3 2.79(7) . . . . ?
Ru1 Ru2 P3 Ru3 58.71(3) . . . . ?
C3 Ru2 P3 Ru1 -148.23(8) . . . . ?
C5 Ru2 P3 Ru1 16.64(17) . . . . ?
C4 Ru2 P3 Ru1 111.89(8) . . . . ?
C9 Ru2 P3 Ru1 -55.92(6) . . . . ?
C1 Ru1 P3 C12 11.00(13) . . . . ?
C2 Ru1 P3 C12 103.31(16) . . . . ?
P1 Ru1 P3 C12 -83.77(11) . . . . ?
C9 Ru1 P3 C12 162.15(12) . . . . ?
C8 Ru1 P3 C12 -161.44(12) . . . . ?
Ru2 Ru1 P3 C12 113.63(11) . . . . ?
Ru3 Ru1 P3 C12 -113.76(11) . . . . ?
C1 Ru1 P3 Ru3 124.76(8) . . . . ?
C2 Ru1 P3 Ru3 -142.93(12) . . . . ?
P1 Ru1 P3 Ru3 29.98(3) . . . . ?
C9 Ru1 P3 Ru3 -84.10(6) . . . . ?
C8 Ru1 P3 Ru3 -47.69(6) . . . . ?
Ru2 Ru1 P3 Ru3 -132.61(2) . . . . ?
C1 Ru1 P3 Ru2 -102.63(8) . . . . ?
C2 Ru1 P3 Ru2 -10.32(12) . . . . ?
P1 Ru1 P3 Ru2 162.60(2) . . . . ?
C9 Ru1 P3 Ru2 48.52(6) . . . . ?
C8 Ru1 P3 Ru2 84.93(6) . . . . ?
Ru3 Ru1 P3 Ru2 132.61(2) . . . . ?
C2 Ru1 C1 O1 -80(4) . . . . ?
P1 Ru1 C1 O1 -173(4) . . . . ?
C9 Ru1 C1 O1 5(4) . . . . ?
C8 Ru1 C1 O1 79(4) . . . . ?
P3 Ru1 C1 O1 59(4) . . . . ?
Ru2 Ru1 C1 O1 8(4) . . . . ?
Ru3 Ru1 C1 O1 103(4) . . . . ?
C1 Ru1 C2 O2 117(58) . . . . ?
P1 Ru1 C2 O2 -149(100) . . . . ?
C9 Ru1 C2 O2 -29(58) . . . . ?
C8 Ru1 C2 O2 -55(58) . . . . ?
P3 Ru1 C2 O2 26(58) . . . . ?
Ru2 Ru1 C2 O2 18(58) . . . . ?
Ru3 Ru1 C2 O2 -69(58) . . . . ?
C5 Ru2 C3 O3 -99(4) . . . . ?
C4 Ru2 C3 O3 172(4) . . . . ?
C9 Ru2 C3 O3 -6(4) . . . . ?
P3 Ru2 C3 O3 75(4) . . . . ?
Ru1 Ru2 C3 O3 25(4) . . . . ?
C3 Ru2 C4 O4 104(5) . . . . ?
C5 Ru2 C4 O4 3(5) . . . . ?
C9 Ru2 C4 O4 -86(5) . . . . ?
P3 Ru2 C4 O4 -150(5) . . . . ?
Ru1 Ru2 C4 O4 -96(5) . . . . ?
C3 Ru2 C5 O5 -137(4) . . . . ?
C4 Ru2 C5 O5 -39(4) . . . . ?
C9 Ru2 C5 O5 127(4) . . . . ?
P3 Ru2 C5 O5 58(4) . . . . ?
Ru1 Ru2 C5 O5 71(4) . . . . ?
C7 Ru3 C6 O6 118(7) . . . . ?
C8 Ru3 C6 O6 -47(7) . . . . ?
P3 Ru3 C6 O6 12(7) . . . . ?
P2 Ru3 C6 O6 -141(7) . . . . ?
Ru1 Ru3 C6 O6 -41(7) . . . . ?
C6 Ru3 C7 O7 -95(3) . . . . ?
C8 Ru3 C7 O7 81(3) . . . . ?
P3 Ru3 C7 O7 0(3) . . . . ?
P2 Ru3 C7 O7 171(3) . . . . ?
Ru1 Ru3 C7 O7 45(3) . . . . ?
C11 O8 C8 C9 0.3(3) . . . . ?
C11 O8 C8 Ru3 -178.24(18) . . . . ?
C11 O8 C8 Ru1 81.5(2) . . . . ?
C7 Ru3 C8 O8 77.5(2) . . . . ?
C6 Ru3 C8 O8 -117.8(4) . . . . ?
P3 Ru3 C8 O8 -179.1(2) . . . . ?
P2 Ru3 C8 O8 -22.88(18) . . . . ?
Ru1 Ru3 C8 O8 -125.3(2) . . . . ?
C7 Ru3 C8 C9 -100.7(2) . . . . ?
C6 Ru3 C8 C9 64.0(5) . . . . ?
P3 Ru3 C8 C9 2.7(2) . . . . ?
P2 Ru3 C8 C9 158.9(2) . . . . ?
Ru1 Ru3 C8 C9 56.5(2) . . . . ?
C7 Ru3 C8 Ru1 -157.23(10) . . . . ?
C6 Ru3 C8 Ru1 7.5(4) . . . . ?
P3 Ru3 C8 Ru1 -53.82(4) . . . . ?
P2 Ru3 C8 Ru1 102.41(5) . . . . ?
C1 Ru1 C8 O8 153.2(2) . . . . ?
C2 Ru1 C8 O8 -48.8(2) . . . . ?
P1 Ru1 C8 O8 45.1(2) . . . . ?
C9 Ru1 C8 O8 -100.2(2) . . . . ?
P3 Ru1 C8 O8 174.6(2) . . . . ?
Ru2 Ru1 C8 O8 -131.0(2) . . . . ?
Ru3 Ru1 C8 O8 122.2(2) . . . . ?
C1 Ru1 C8 C9 -106.5(3) . . . . ?
C2 Ru1 C8 C9 51.42(15) . . . . ?
P1 Ru1 C8 C9 145.39(13) . . . . ?
P3 Ru1 C8 C9 -85.18(13) . . . . ?
Ru2 Ru1 C8 C9 -30.75(12) . . . . ?
Ru3 Ru1 C8 C9 -137.58(16) . . . . ?
C1 Ru1 C8 Ru3 31.1(3) . . . . ?
C2 Ru1 C8 Ru3 -171.01(9) . . . . ?
P1 Ru1 C8 Ru3 -77.03(6) . . . . ?
C9 Ru1 C8 Ru3 137.58(16) . . . . ?
P3 Ru1 C8 Ru3 52.40(5) . . . . ?
Ru2 Ru1 C8 Ru3 106.83(6) . . . . ?
O8 C8 C9 C10 0.4(3) . . . . ?
Ru3 C8 C9 C10 178.78(17) . . . . ?
Ru1 C8 C9 C10 -122.09(18) . . . . ?
O8 C8 C9 Ru2 -179.81(16) . . . . ?
Ru3 C8 C9 Ru2 -1.4(3) . . . . ?
Ru1 C8 C9 Ru2 57.74(17) . . . . ?
O8 C8 C9 Ru1 122.46(18) . . . . ?
Ru3 C8 C9 Ru1 -59.13(18) . . . . ?
C3 Ru2 C9 C8 103.9(2) . . . . ?
C5 Ru2 C9 C8 -155.6(2) . . . . ?
C4 Ru2 C9 C8 -66.4(5) . . . . ?
P3 Ru2 C9 C8 -1.0(2) . . . . ?
Ru1 Ru2 C9 C8 -55.94(19) . . . . ?
C3 Ru2 C9 C10 -76.3(2) . . . . ?
C5 Ru2 C9 C10 24.2(2) . . . . ?
C4 Ru2 C9 C10 113.4(4) . . . . ?
P3 Ru2 C9 C10 178.8(2) . . . . ?
Ru1 Ru2 C9 C10 123.9(2) . . . . ?
C3 Ru2 C9 Ru1 159.82(9) . . . . ?
C5 Ru2 C9 Ru1 -99.68(8) . . . . ?
C4 Ru2 C9 Ru1 -10.5(5) . . . . ?
P3 Ru2 C9 Ru1 54.98(4) . . . . ?
C1 Ru1 C9 C8 141.95(18) . . . . ?
C2 Ru1 C9 C8 -131.56(15) . . . . ?
P1 Ru1 C9 C8 -40.87(15) . . . . ?
P3 Ru1 C9 C8 82.86(13) . . . . ?
Ru2 Ru1 C9 C8 137.21(16) . . . . ?
Ru3 Ru1 C9 C8 30.21(12) . . . . ?
C1 Ru1 C9 C10 -118.5(2) . . . . ?
C2 Ru1 C9 C10 -32.1(2) . . . . ?
P1 Ru1 C9 C10 58.6(2) . . . . ?
C8 Ru1 C9 C10 99.5(3) . . . . ?
P3 Ru1 C9 C10 -177.6(2) . . . . ?
Ru2 Ru1 C9 C10 -123.3(2) . . . . ?
Ru3 Ru1 C9 C10 129.7(2) . . . . ?
C1 Ru1 C9 Ru2 4.74(19) . . . . ?
C2 Ru1 C9 Ru2 91.23(9) . . . . ?
P1 Ru1 C9 Ru2 -178.08(3) . . . . ?
C8 Ru1 C9 Ru2 -137.21(16) . . . . ?
P3 Ru1 C9 Ru2 -54.36(5) . . . . ?
Ru3 Ru1 C9 Ru2 -107.01(6) . . . . ?
C8 C9 C10 C11 -0.9(3) . . . . ?
Ru2 C9 C10 C11 179.26(18) . . . . ?
Ru1 C9 C10 C11 -81.9(3) . . . . ?
C9 C10 C11 O8 1.1(3) . . . . ?
C8 O8 C11 C10 -0.9(3) . . . . ?
C15 O9 C12 C13 -0.4(3) . . . . ?
C15 O9 C12 P3 -175.46(18) . . . . ?
Ru3 P3 C12 C13 42.9(3) . . . . ?
Ru2 P3 C12 C13 -136.7(2) . . . . ?
Ru1 P3 C12 C13 134.3(2) . . . . ?
Ru3 P3 C12 O9 -143.35(16) . . . . ?
Ru2 P3 C12 O9 37.1(2) . . . . ?
Ru1 P3 C12 O9 -51.9(2) . . . . ?
O9 C12 C13 C14 0.3(3) . . . . ?
P3 C12 C13 C14 174.5(2) . . . . ?
C12 C13 C14 C15 -0.1(3) . . . . ?
C13 C14 C15 O9 -0.1(3) . . . . ?
C12 O9 C15 C14 0.3(3) . . . . ?
C41 P2 C16 P1 95.68(14) . . . . ?
C51 P2 C16 P1 -158.81(13) . . . . ?
Ru3 P2 C16 P1 -30.88(14) . . . . ?
C31 P1 C16 P2 -75.70(15) . . . . ?
C21 P1 C16 P2 178.10(13) . . . . ?
Ru1 P1 C16 P2 56.43(14) . . . . ?
C31 P1 C21 C26 25.3(2) . . . . ?
C16 P1 C21 C26 131.3(2) . . . . ?
Ru1 P1 C21 C26 -104.2(2) . . . . ?
C31 P1 C21 C22 -158.8(2) . . . . ?
C16 P1 C21 C22 -52.8(2) . . . . ?
Ru1 P1 C21 C22 71.7(2) . . . . ?
C26 C21 C22 C23 -0.5(4) . . . . ?
P1 C21 C22 C23 -176.5(2) . . . . ?
C21 C22 C23 C24 0.2(5) . . . . ?
C22 C23 C24 C25 -0.2(5) . . . . ?
C23 C24 C25 C26 0.6(5) . . . . ?
C24 C25 C26 C21 -0.9(4) . . . . ?
C22 C21 C26 C25 0.8(4) . . . . ?
P1 C21 C26 C25 176.7(2) . . . . ?
C21 P1 C31 C36 -136.2(2) . . . . ?
C16 P1 C31 C36 120.9(2) . . . . ?
Ru1 P1 C31 C36 -10.2(2) . . . . ?
C21 P1 C31 C32 44.7(2) . . . . ?
C16 P1 C31 C32 -58.3(2) . . . . ?
Ru1 P1 C31 C32 170.62(16) . . . . ?
C36 C31 C32 C33 1.5(4) . . . . ?
P1 C31 C32 C33 -179.3(2) . . . . ?
C31 C32 C33 C34 0.1(4) . . . . ?
C32 C33 C34 C35 -1.7(5) . . . . ?
C33 C34 C35 C36 1.6(5) . . . . ?
C32 C31 C36 C35 -1.6(4) . . . . ?
P1 C31 C36 C35 179.2(2) . . . . ?
C34 C35 C36 C31 0.1(4) . . . . ?
C16 P2 C41 C42 16.2(3) . . . . ?
C51 P2 C41 C42 -89.5(2) . . . . ?
Ru3 P2 C41 C42 136.9(2) . . . . ?
C16 P2 C41 C46 -166.3(2) . . . . ?
C51 P2 C41 C46 88.0(2) . . . . ?
Ru3 P2 C41 C46 -45.6(2) . . . . ?
C46 C41 C42 C43 1.8(4) . . . . ?
P2 C41 C42 C43 179.3(2) . . . . ?
C41 C42 C43 C44 -0.9(5) . . . . ?
C42 C43 C44 C45 -0.9(5) . . . . ?
C43 C44 C45 C46 1.7(5) . . . . ?
C42 C41 C46 C45 -0.9(4) . . . . ?
P2 C41 C46 C45 -178.5(2) . . . . ?
C44 C45 C46 C41 -0.9(4) . . . . ?
C16 P2 C51 C52 156.9(2) . . . . ?
C41 P2 C51 C52 -93.5(2) . . . . ?
Ru3 P2 C51 C52 38.0(3) . . . . ?
C16 P2 C51 C56 -25.8(3) . . . . ?
C41 P2 C51 C56 83.8(3) . . . . ?
Ru3 P2 C51 C56 -144.7(2) . . . . ?
C56 C51 C52 C53 1.3(5) . . . . ?
P2 C51 C52 C53 178.7(3) . . . . ?
C51 C52 C53 C54 -0.2(5) . . . . ?
C52 C53 C54 C55 -1.3(5) . . . . ?
C53 C54 C55 C56 1.6(5) . . . . ?
C54 C55 C56 C51 -0.5(5) . . . . ?
C52 C51 C56 C55 -1.0(5) . . . . ?
P2 C51 C56 C55 -178.3(3) . . . . ?
